data_7017760
loop_
_publ_author_name
'Krogul, Agnieszka'
'Cedrowski, Jakub'
'Wiktorska, Katarzyna'
'Ozimi\'nski, Wojciech P'
'Skupi\'nska, Jadwiga'
'Litwinienko, Grzegorz'

_publ_section_title
;
 Crystal structure, electronic properties and cytotoxic activity of
 palladium chloride complexes with monosubstituted pyridines.
;
_journal_issue 2
_journal_name_full 'Dalton transactions (Cambridge, England : 2003)'
_journal_page_first 658
_journal_page_last 666
_journal_paper_doi 10.1039/c1dt11412c
_journal_volume 41
_journal_year 2012
_chemical_formula_sum 'C10 H8 Cl4 N2 Pd'
_chemical_formula_weight 404.38
_chemical_name_systematic
;
?
;
_space_group_IT_number 2
_symmetry_cell_setting triclinic
_symmetry_space_group_name_Hall '-P 1'
_symmetry_space_group_name_H-M 'P -1'
_atom_sites_solution_hydrogens geom
_atom_sites_solution_primary direct
_atom_sites_solution_secondary difmap
_audit_creation_method SHELXL-97
_cell_angle_alpha 91.866(17)
_cell_angle_beta 91.018(17)
_cell_angle_gamma 115.73(2)
_cell_formula_units_Z 2
_cell_length_a 8.2008(18)
_cell_length_b 8.5307(18)
_cell_length_c 10.512(2)
_cell_measurement_temperature 100(2)
_cell_volume 661.7(3)
_computing_cell_refinement
;
CrysAlis RED, Oxford Diffraction Ltd.,
Version 1.171.28cycle4 beta (release 11-11-2005 CrysAlis171 .NET)
(compiled Nov 11 2005,15:50:43)
;
_computing_data_collection
;
CrysAlis CCD, Oxford Diffraction Ltd.,
Version 1.171.28cycle4 beta (release 11-11-2005 CrysAlis171 .NET)
(compiled Nov 11 2005,15:50:43)
;
_computing_data_reduction
;
CrysAlis RED, Oxford Diffraction Ltd.,
Version 1.171.28cycle4 beta (release 11-11-2005 CrysAlis171 .NET)
(compiled Nov 11 2005,15:50:43)
;
_computing_molecular_graphics Diamond
_computing_publication_material SHELXTL-97
_computing_structure_refinement 'SHELXL-97 (Sheldrick, 1997)'
_computing_structure_solution 'SHELXS-97 (Sheldrick, 1990)'
_diffrn_ambient_temperature 100(2)
_diffrn_detector_area_resol_mean 8.6479
_diffrn_measured_fraction_theta_full 0.995
_diffrn_measured_fraction_theta_max 0.945
_diffrn_measurement_device_type 'KM4 CCD'
_diffrn_measurement_method 'omega scan'
_diffrn_radiation_monochromator graphite
_diffrn_radiation_source 'fine-focus sealed tube'
_diffrn_radiation_type MoK\a
_diffrn_radiation_wavelength 0.71073
_diffrn_reflns_av_R_equivalents 0.0350
_diffrn_reflns_av_sigmaI/netI 0.0462
_diffrn_reflns_limit_h_max 10
_diffrn_reflns_limit_h_min -10
_diffrn_reflns_limit_k_max 11
_diffrn_reflns_limit_k_min -11
_diffrn_reflns_limit_l_max 14
_diffrn_reflns_limit_l_min -14
_diffrn_reflns_number 12182
_diffrn_reflns_theta_full 27.50
_diffrn_reflns_theta_max 28.54
_diffrn_reflns_theta_min 2.65
_diffrn_standards_number '1 frame'
_exptl_absorpt_coefficient_mu 2.186
_exptl_absorpt_correction_T_max 0.69
_exptl_absorpt_correction_T_min 0.46
_exptl_absorpt_correction_type multi-scan
_exptl_absorpt_process_details
;
CrysAlis RED, Oxford Diffraction Ltd.,
Version 1.171.28cycle4 beta (release 11-11-2005 CrysAlis171 .NET)
(compiled Nov 11 2005,15:50:43)
Empirical absorption correction using spherical harmonics,
implemented in SCALE3 ABSPACK scaling algorithm.
;
_exptl_crystal_colour yellow
_exptl_crystal_density_diffrn 2.030
_exptl_crystal_density_method 'not measured'
_exptl_crystal_description prismatic
_exptl_crystal_F_000 392
_exptl_crystal_size_max 0.40
_exptl_crystal_size_mid 0.25
_exptl_crystal_size_min 0.17
_refine_diff_density_max 1.746
_refine_diff_density_min -0.945
_refine_diff_density_rms 0.133
_refine_ls_extinction_method none
_refine_ls_goodness_of_fit_ref 1.053
_refine_ls_hydrogen_treatment constr
_refine_ls_matrix_type full
_refine_ls_number_parameters 154
_refine_ls_number_reflns 3166
_refine_ls_number_restraints 0
_refine_ls_restrained_S_all 1.053
_refine_ls_R_factor_all 0.0561
_refine_ls_R_factor_gt 0.0337
_refine_ls_shift/su_max 0.001
_refine_ls_shift/su_mean 0.000
_refine_ls_structure_factor_coef Fsqd
_refine_ls_weighting_details 'calc w=1/[\s^2^(Fo^2^)+(0.0394P)^2^+0.0042P] where P=(Fo^2^+2Fc^2^)/3'
_refine_ls_weighting_scheme calc
_refine_ls_wR_factor_gt 0.0712
_refine_ls_wR_factor_ref 0.0761
_reflns_number_gt 2321
_reflns_number_total 3166
_reflns_threshold_expression >2sigma(I)
_cod_data_source_file c1dt11412c.txt
_cod_data_source_block vvv
_cod_depositor_comments
;
The following automatic conversions were performed:

'_symmetry_cell_setting' value 'Triclinic' changed to 'triclinic'
according to /home/saulius/struct/CIF-dictionaries/cif_core.dic
dictionary named 'cif_core.dic' version 2.4.1 from 2010-06-29.

Automatic conversion script
Id: cif_fix_values 1715 2011-07-08 13:25:40Z adriana 
;
_cod_original_sg_symbol_H-M P-1
_cod_database_code 7017760

loop_
_symmetry_equiv_pos_as_xyz
'x, y, z'
'-x, -y, -z'

loop_
_atom_site_label
_atom_site_type_symbol
_atom_site_fract_x
_atom_site_fract_y
_atom_site_fract_z
_atom_site_U_iso_or_equiv
_atom_site_adp_type
_atom_site_occupancy
_atom_site_symmetry_multiplicity
_atom_site_calc_flag
_atom_site_refinement_flags
Pd1 Pd 0.86622(4) 0.23709(3) 0.27830(3) 0.01657(10) Uani 1 1 d .
Cl2 Cl 0.60934(12) 0.25330(11) 0.20136(10) 0.0259(2) Uani 1 1 d .
Cl1 Cl 1.11628(12) 0.22129(11) 0.36875(9) 0.0236(2) Uani 1 1 d .
N1A N 1.0109(4) 0.4966(4) 0.2546(3) 0.0195(7) Uani 1 1 d .
C1A C 1.1290(5) 0.5619(5) 0.1636(4) 0.0218(8) Uani 1 1 d .
Cl1A Cl 1.16422(14) 0.41427(12) 0.06608(10) 0.0286(2) Uani 1 1 d .
C2A C 1.2231(5) 0.7404(5) 0.1436(4) 0.0240(9) Uani 1 1 d .
H2A H 1.3056 0.7824 0.0767 0.029 Uiso 1 1 calc R
C3A C 1.1904(5) 0.8524(5) 0.2256(4) 0.0242(9) Uani 1 1 d .
H3A H 1.2528 0.9746 0.2164 0.029 Uiso 1 1 calc R
C4A C 1.0675(5) 0.7882(5) 0.3211(4) 0.0261(9) Uani 1 1 d .
H4A H 1.0439 0.8665 0.3755 0.031 Uiso 1 1 calc R
C5A C 0.9792(5) 0.6120(4) 0.3377(4) 0.0265(9) Uani 1 1 d .
H5A H 0.8975 0.5686 0.4048 0.032 Uiso 1 1 calc R
N1B N 0.7190(4) -0.0211(4) 0.3047(3) 0.0178(7) Uani 1 1 d .
C1B C 0.6959(5) -0.1433(5) 0.2139(4) 0.0207(8) Uani 1 1 d .
Cl1B Cl 0.79695(14) -0.07178(12) 0.07103(10) 0.0305(2) Uani 1 1 d .
C2B C 0.5959(5) -0.3202(5) 0.2305(4) 0.0252(9) Uani 1 1 d .
H2B H 0.5845 -0.4034 0.1644 0.030 Uiso 1 1 calc R
C3B C 0.5131(5) -0.3729(5) 0.3455(4) 0.0282(10) Uani 1 1 d .
H3B H 0.4424 -0.4929 0.3593 0.034 Uiso 1 1 calc R
C4B C 0.5354(5) -0.2475(5) 0.4394(4) 0.0288(10) Uani 1 1 d .
H4B H 0.4794 -0.2807 0.5188 0.035 Uiso 1 1 calc R
C5B C 0.6390(5) -0.0740(5) 0.4177(4) 0.0227(8) Uani 1 1 d .
H5B H 0.6551 0.0109 0.4835 0.027 Uiso 1 1 calc R

loop_
_atom_site_aniso_label
_atom_site_aniso_U_11
_atom_site_aniso_U_22
_atom_site_aniso_U_33
_atom_site_aniso_U_23
_atom_site_aniso_U_13
_atom_site_aniso_U_12
Pd1 0.01431(15) 0.00684(13) 0.02693(17) 0.00074(10) 0.00178(11) 0.00304(10)
Cl2 0.0161(5) 0.0147(4) 0.0461(7) 0.0043(4) -0.0024(4) 0.0057(4)
Cl1 0.0160(5) 0.0133(4) 0.0397(6) 0.0049(4) -0.0033(4) 0.0046(3)
N1A 0.0153(16) 0.0114(14) 0.0282(18) 0.0029(13) -0.0023(14) 0.0024(12)
C1A 0.0188(19) 0.0195(18) 0.028(2) -0.0017(16) -0.0025(17) 0.0098(16)
Cl1A 0.0306(5) 0.0217(5) 0.0318(6) -0.0022(4) 0.0052(4) 0.0099(4)
C2A 0.020(2) 0.0198(19) 0.031(2) 0.0025(17) -0.0021(17) 0.0080(16)
C3A 0.0166(19) 0.0179(19) 0.033(2) 0.0054(17) -0.0020(17) 0.0027(15)
C4A 0.028(2) 0.0174(19) 0.034(2) -0.0021(17) -0.0035(19) 0.0109(17)
C5A 0.0165(19) 0.0092(16) 0.053(3) 0.0054(17) -0.0102(18) 0.0051(14)
N1B 0.0135(15) 0.0111(14) 0.0297(18) 0.0023(13) -0.0015(13) 0.0060(12)
C1B 0.0178(19) 0.0166(18) 0.029(2) 0.0015(16) 0.0008(16) 0.0088(15)
Cl1B 0.0369(6) 0.0191(5) 0.0336(6) -0.0020(4) 0.0102(5) 0.0104(4)
C2B 0.022(2) 0.0115(17) 0.040(3) -0.0010(17) -0.0057(19) 0.0064(15)
C3B 0.018(2) 0.0142(18) 0.052(3) 0.0069(19) -0.0079(19) 0.0058(16)
C4B 0.019(2) 0.029(2) 0.037(2) 0.0166(19) 0.0016(18) 0.0073(17)
C5B 0.0172(19) 0.0194(19) 0.030(2) 0.0038(16) -0.0016(17) 0.0068(15)

loop_
_atom_type_symbol
_atom_type_description
_atom_type_scat_dispersion_real
_atom_type_scat_dispersion_imag
_atom_type_scat_source
C C 0.0033 0.0016 'International Tables Vol C Tables 4.2.6.8 and 6.1.1.4'
H H 0.0000 0.0000 'International Tables Vol C Tables 4.2.6.8 and 6.1.1.4'
N N 0.0061 0.0033 'International Tables Vol C Tables 4.2.6.8 and 6.1.1.4'
Cl Cl 0.1484 0.1585 'International Tables Vol C Tables 4.2.6.8 and 6.1.1.4'
Pd Pd -0.9988 1.0072 'International Tables Vol C Tables 4.2.6.8 and 6.1.1.4'

loop_
_geom_angle_atom_site_label_1
_geom_angle_atom_site_label_2
_geom_angle_atom_site_label_3
_geom_angle
N1B Pd1 N1A 178.88(12)
N1B Pd1 Cl1 89.32(9)
N1A Pd1 Cl1 91.02(9)
N1B Pd1 Cl2 89.93(9)
N1A Pd1 Cl2 89.65(9)
Cl1 Pd1 Cl2 176.17(4)
C1A N1A C5A 118.7(3)
C1A N1A Pd1 123.8(2)
C5A N1A Pd1 117.6(2)
N1A C1A C2A 123.9(3)
N1A C1A Cl1A 116.5(3)
C2A C1A Cl1A 119.6(3)
C3A C2A C1A 116.9(4)
C3A C2A H2A 121.6
C1A C2A H2A 121.6
C2A C3A C4A 120.5(3)
C2A C3A H3A 119.7
C4A C3A H3A 119.7
C5A C4A C3A 120.5(4)
C5A C4A H4A 119.7
C3A C4A H4A 119.7
C4A C5A N1A 119.5(4)
C4A C5A H5A 120.3
N1A C5A H5A 120.3
C1B N1B C5B 118.0(3)
C1B N1B Pd1 122.3(2)
C5B N1B Pd1 119.7(2)
N1B C1B C2B 123.1(4)
N1B C1B Cl1B 116.8(3)
C2B C1B Cl1B 120.1(3)
C3B C2B C1B 118.6(4)
C3B C2B H2B 120.7
C1B C2B H2B 120.7
C4B C3B C2B 118.7(3)
C4B C3B H3B 120.7
C2B C3B H3B 120.7
C5B C4B C3B 119.8(4)
C5B C4B H4B 120.1
C3B C4B H4B 120.1
N1B C5B C4B 121.8(4)
N1B C5B H5B 119.1
C4B C5B H5B 119.1

loop_
_geom_bond_atom_site_label_1
_geom_bond_atom_site_label_2
_geom_bond_distance
Pd1 N1B 2.032(3)
Pd1 N1A 2.034(3)
Pd1 Cl1 2.3036(11)
Pd1 Cl2 2.3045(11)
N1A C1A 1.328(5)
N1A C5A 1.405(5)
C1A C2A 1.402(5)
C1A Cl1A 1.721(4)
C2A C3A 1.380(5)
C2A H2A 0.9500
C3A C4A 1.384(5)
C3A H3A 0.9500
C4A C5A 1.375(5)
C4A H4A 0.9500
C5A H5A 0.9500
N1B C1B 1.338(4)
N1B C5B 1.360(5)
C1B C2B 1.388(5)
C1B Cl1B 1.726(4)
C2B C3B 1.387(6)
C2B H2B 0.9500
C3B C4B 1.381(6)
C3B H3B 0.9500
C4B C5B 1.379(5)
C4B H4B 0.9500
C5B H5B 0.9500

loop_
_geom_torsion_atom_site_label_1
_geom_torsion_atom_site_label_2
_geom_torsion_atom_site_label_3
_geom_torsion_atom_site_label_4
_geom_torsion
N1B Pd1 N1A C1A -175(6)
Cl1 Pd1 N1A C1A 76.6(3)
Cl2 Pd1 N1A C1A -107.1(3)
N1B Pd1 N1A C5A 3(6)
Cl1 Pd1 N1A C5A -105.2(2)
Cl2 Pd1 N1A C5A 71.0(2)
C5A N1A C1A C2A -1.0(5)
Pd1 N1A C1A C2A 177.1(3)
C5A N1A C1A Cl1A 179.2(3)
Pd1 N1A C1A Cl1A -2.7(4)
N1A C1A C2A C3A 0.8(6)
Cl1A C1A C2A C3A -179.4(3)
C1A C2A C3A C4A -1.0(5)
C2A C3A C4A C5A 1.6(6)
C3A C4A C5A N1A -1.8(6)
C1A N1A C5A C4A 1.4(5)
Pd1 N1A C5A C4A -176.8(3)
N1A Pd1 N1B C1B 158(6)
Cl1 Pd1 N1B C1B -94.2(3)
Cl2 Pd1 N1B C1B 89.5(3)
N1A Pd1 N1B C5B -22(6)
Cl1 Pd1 N1B C5B 86.3(3)
Cl2 Pd1 N1B C5B -90.0(3)
C5B N1B C1B C2B -0.5(5)
Pd1 N1B C1B C2B 179.9(3)
C5B N1B C1B Cl1B 179.3(3)
Pd1 N1B C1B Cl1B -0.2(4)
N1B C1B C2B C3B 1.3(6)
Cl1B C1B C2B C3B -178.5(3)
C1B C2B C3B C4B -0.9(5)
C2B C3B C4B C5B -0.3(6)
C1B N1B C5B C4B -0.6(5)
Pd1 N1B C5B C4B 178.9(3)
C3B C4B C5B N1B 1.0(6)
